data_4501156
loop_
_publ_author_name
'Hogan, Greg A.'
'Rath, Nigam P.'
'Beatty, Alicia M.'

_publ_section_title
;
 A Stable Hydrogen-Bonded Coordination Network with Removable Guests
;
_journal_issue 9
_journal_name_full 'Crystal Growth &amp; Design'
_journal_page_first 3740
_journal_paper_doi 10.1021/cg200793f
_journal_volume 11
_journal_year 2011
_chemical_formula_moiety 'C14 H18 N2, C14 H10 N2 O10 Zn, C3 H6 O'
_chemical_formula_sum 'C31 H34 N4 O11 Zn'
_chemical_formula_weight 703.99
_chemical_name_systematic
; 
 ? 
;
_space_group_IT_number 2
_symmetry_cell_setting triclinic
_symmetry_space_group_name_Hall '-P 1'
_symmetry_space_group_name_H-M 'P -1'
_atom_sites_solution_hydrogens geom
_atom_sites_solution_primary direct
_atom_sites_solution_secondary difmap
_audit_creation_method SHELXL-97
_cell_angle_alpha 90.174(7)
_cell_angle_beta 95.130(7)
_cell_angle_gamma 100.135(7)
_cell_formula_units_Z 1
_cell_length_a 5.1750(9)
_cell_length_b 8.3571(13)
_cell_length_c 19.712(4)
_cell_measurement_reflns_used 5586
_cell_measurement_temperature 100(2)
_cell_measurement_theta_max 23.66
_cell_measurement_theta_min 3.20
_cell_volume 835.7(3)
_computing_cell_refinement 'Bruker-Apex II (Bruker, 2006)'
_computing_data_collection 'Bruker-Apex II (Bruker, 2006)'
_computing_data_reduction 'Bruker-SAINT   (Bruker, 2006)'
_computing_molecular_graphics 'Bruker-SHELXTL (Sheldrick, G.M., 2008)'
_computing_publication_material 'Bruker-SHELXTL (Sheldrick, G.M., 2008)'
_computing_structure_refinement 'Bruker-SHELXTL (Sheldrick, G.M., 2008)'
_computing_structure_solution 'Bruker-SHELXTL (Sheldrick, G.M., 2008)'
_diffrn_ambient_temperature 100(2)
_diffrn_measured_fraction_theta_full 0.978
_diffrn_measured_fraction_theta_max 0.978
_diffrn_measurement_device_type 'CCD area detector'
_diffrn_measurement_method 'phi and omega scans'
_diffrn_radiation_monochromator graphite
_diffrn_radiation_source 'fine-focus sealed tube'
_diffrn_radiation_type MoK\a
_diffrn_radiation_wavelength 0.71073
_diffrn_reflns_av_R_equivalents 0.0797
_diffrn_reflns_av_sigmaI/netI 0.0606
_diffrn_reflns_limit_h_max 5
_diffrn_reflns_limit_h_min -5
_diffrn_reflns_limit_k_max 9
_diffrn_reflns_limit_k_min -9
_diffrn_reflns_limit_l_max 22
_diffrn_reflns_limit_l_min -22
_diffrn_reflns_number 15678
_diffrn_reflns_theta_full 23.88
_diffrn_reflns_theta_max 23.88
_diffrn_reflns_theta_min 2.70
_exptl_absorpt_coefficient_mu 0.799
_exptl_absorpt_correction_T_max 0.9103
_exptl_absorpt_correction_T_min 0.8193
_exptl_absorpt_correction_type multi-scan
_exptl_absorpt_process_details 'sadabs v2008/1'
_exptl_crystal_colour orange
_exptl_crystal_density_diffrn 1.399
_exptl_crystal_density_meas ?
_exptl_crystal_density_method 'not measured'
_exptl_crystal_description rectangular
_exptl_crystal_F_000 366
_exptl_crystal_size_max 0.26
_exptl_crystal_size_mid 0.14
_exptl_crystal_size_min 0.12
_refine_diff_density_max 1.162
_refine_diff_density_min -1.177
_refine_diff_density_rms 0.160
_refine_ls_extinction_method none
_refine_ls_goodness_of_fit_ref 1.042
_refine_ls_hydrogen_treatment noref
_refine_ls_matrix_type full
_refine_ls_number_parameters 242
_refine_ls_number_reflns 2528
_refine_ls_number_restraints 26
_refine_ls_restrained_S_all 1.038
_refine_ls_R_factor_all 0.0828
_refine_ls_R_factor_gt 0.0733
_refine_ls_shift/su_max 0.000
_refine_ls_shift/su_mean 0.000
_refine_ls_structure_factor_coef Fsqd
_refine_ls_weighting_details 'calc w=1/[\s^2^(Fo^2^)+(0.1601P)^2^+0.0000P] where P=(Fo^2^+2Fc^2^)/3'
_refine_ls_weighting_scheme calc
_refine_ls_wR_factor_gt 0.1957
_refine_ls_wR_factor_ref 0.2060
_reflns_number_gt 2128
_reflns_number_total 2528
_reflns_threshold_expression >2sigma(I)
_cod_data_source_file cg200793f_si_002.cif
_cod_data_source_block 2d
_cod_depositor_comments
;
The following automatic conversions were performed:

'_symmetry_cell_setting' value 'Triclinic' changed to 'triclinic'
according to /home/saulius/struct/CIF-dictionaries/cif_core.dic
dictionary named 'cif_core.dic' version 2.4.1 from 2010-06-29.

Automatic conversion script
Id: cif_fix_values 1715 2011-07-08 13:25:40Z adriana 

The following automatic conversions were performed:

'_exptl_crystal_density_meas' value 'no' was changed to '?' - the
value is perceived as not measured.

Automatic conversion script
Id: cif_fix_values 3008 2015-01-20 13:52:24Z robertas 
;
_cod_original_sg_symbol_H-M P-1
_cod_database_code 4501156

loop_
_symmetry_equiv_pos_as_xyz
'x, y, z'
'-x, -y, -z'

loop_
_atom_site_label
_atom_site_type_symbol
_atom_site_fract_x
_atom_site_fract_y
_atom_site_fract_z
_atom_site_U_iso_or_equiv
_atom_site_adp_type
_atom_site_occupancy
_atom_site_symmetry_multiplicity
_atom_site_calc_flag
_atom_site_refinement_flags
_atom_site_disorder_assembly
_atom_site_disorder_group
Zn1 Zn 0.0000 0.0000 0.0000 0.0196(4) Uani 1 2 d S . .
O1 O -0.2450(6) 0.0121(4) 0.07677(16) 0.0194(8) Uani 1 1 d . . .
O2 O -0.3745(6) -0.1090(4) 0.17164(17) 0.0228(8) Uani 1 1 d . . .
O3 O 0.3193(7) 0.1507(4) 0.0585(2) 0.0200(8) Uani 1 1 d . . .
H3A H 0.287(11) 0.192(7) 0.087(3) 0.022(19) Uiso 1 1 d . . .
H3B H 0.462(14) 0.105(9) 0.058(4) 0.06(2) Uiso 1 1 d . . .
O4 O -0.0232(8) -0.6042(4) 0.24277(18) 0.0340(10) Uani 1 1 d . . .
O5 O 0.2260(7) -0.7122(4) 0.17609(17) 0.0307(9) Uani 1 1 d . . .
N1 N 0.0600(7) -0.2078(4) 0.05543(19) 0.0176(9) Uani 1 1 d . . .
C1 C -0.0823(9) -0.2274(5) 0.1098(2) 0.0173(11) Uani 1 1 d . . .
C2 C -0.0774(9) -0.3559(6) 0.1533(2) 0.0187(11) Uani 1 1 d . . .
H2 H -0.1825 -0.3670 0.1908 0.022 Uiso 1 1 calc R . .
C3 C 0.0814(9) -0.4685(5) 0.1422(2) 0.0196(11) Uani 1 1 d . . .
C4 C 0.2281(9) -0.4495(6) 0.0859(2) 0.0200(11) Uani 1 1 d . . .
H4 H 0.3374 -0.5254 0.0764 0.024 Uiso 1 1 calc R . .
C5 C 0.2117(9) -0.3181(6) 0.0441(2) 0.0196(11) Uani 1 1 d . . .
H5 H 0.3121 -0.3055 0.0057 0.023 Uiso 1 1 calc R . .
C6 C -0.2482(9) -0.0984(6) 0.1213(3) 0.0203(11) Uani 1 1 d . . .
C7 C 0.0960(10) -0.6066(6) 0.1915(3) 0.0220(12) Uani 1 1 d . . .
N2 N -0.4269(9) 0.1447(5) 0.2569(2) 0.0273(10) Uani 1 1 d . . .
H2A H -0.4086 0.0555 0.2324 0.041 Uiso 1 1 calc R . .
H2B H -0.2836 0.2241 0.2539 0.041 Uiso 1 1 calc R . .
H2C H -0.5747 0.1814 0.2400 0.041 Uiso 1 1 calc R . .
C8 C -0.4490(10) 0.1013(6) 0.3286(2) 0.0244(12) Uani 1 1 d . A .
C9 C -0.6574(11) -0.0092(8) 0.3445(3) 0.0394(15) Uani 1 1 d D . .
C10 C -0.6735(11) -0.0468(8) 0.4132(3) 0.0411(16) Uani 1 1 d . A .
H10 H -0.8200 -0.1231 0.4254 0.049 Uiso 1 1 calc R . .
C11 C -0.4883(10) 0.0210(6) 0.4636(2) 0.0242(12) Uani 1 1 d . . .
C12 C -0.2773(15) 0.1298(9) 0.4444(3) 0.068(3) Uani 1 1 d . A .
H12 H -0.1431 0.1789 0.4779 0.082 Uiso 1 1 calc R . .
C13 C -0.2590(16) 0.1687(9) 0.3759(3) 0.067(3) Uani 1 1 d . . .
H13 H -0.1116 0.2431 0.3629 0.080 Uiso 1 1 calc R A .
C14 C -0.830(4) -0.121(3) 0.2898(8) 0.067(8) Uani 0.50 1 d PD A 1
H14A H -0.8945 -0.0546 0.2533 0.100 Uiso 0.50 1 calc PR A 1
H14B H -0.9799 -0.1845 0.3102 0.100 Uiso 0.50 1 calc PR A 1
H14C H -0.7252 -0.1943 0.2710 0.100 Uiso 0.50 1 calc PR A 1
C14' C -0.890(4) -0.048(2) 0.2911(10) 0.043(5) Uani 0.50 1 d PD A 2
H14D H -0.9002 0.0468 0.2627 0.064 Uiso 0.50 1 calc PR A 2
H14E H -1.0529 -0.0770 0.3136 0.064 Uiso 0.50 1 calc PR A 2
H14F H -0.8674 -0.1400 0.2625 0.064 Uiso 0.50 1 calc PR A 2
O1S O 0.196(4) 1.397(2) 0.5575(13) 0.185(9) Uani 0.50 1 d PU . .
C1S C 0.443(7) 1.452(3) 0.5862(13) 0.185(9) Uani 0.50 1 d PDU . .
C2S C 0.458(4) 1.415(3) 0.6610(12) 0.104(5) Uani 0.50 1 d PDU . .
H2S1 H 0.2849 1.4125 0.6777 0.156 Uiso 0.50 1 calc PR . .
H2S2 H 0.5873 1.5000 0.6859 0.156 Uiso 0.50 1 calc PR . .
H2S3 H 0.5127 1.3096 0.6679 0.156 Uiso 0.50 1 calc PR . .
C3S C 0.652(4) 1.539(3) 0.5422(11) 0.104(5) Uani 0.50 1 d PDU . .
H3S1 H 0.6091 1.4997 0.4949 0.156 Uiso 0.50 1 calc PR B -1
H3S2 H 0.8252 1.5152 0.5590 0.156 Uiso 0.50 1 calc PR B -1
H3S3 H 0.6555 1.6561 0.5444 0.156 Uiso 0.50 1 calc PR B -1

loop_
_atom_site_aniso_label
_atom_site_aniso_U_11
_atom_site_aniso_U_22
_atom_site_aniso_U_33
_atom_site_aniso_U_23
_atom_site_aniso_U_13
_atom_site_aniso_U_12
Zn1 0.0246(5) 0.0125(5) 0.0231(6) 0.0141(3) 0.0065(3) 0.0049(3)
O1 0.0227(17) 0.0134(17) 0.0235(19) 0.0140(14) 0.0073(14) 0.0044(14)
O2 0.0276(19) 0.0200(19) 0.023(2) 0.0099(15) 0.0109(16) 0.0056(15)
O3 0.022(2) 0.0143(18) 0.026(2) 0.0099(17) 0.0068(16) 0.0079(15)
O4 0.057(3) 0.022(2) 0.028(2) 0.0211(16) 0.0221(19) 0.0129(18)
O5 0.053(2) 0.0185(19) 0.027(2) 0.0156(15) 0.0088(17) 0.0194(18)
N1 0.018(2) 0.015(2) 0.020(2) 0.0074(17) 0.0056(17) 0.0004(17)
C1 0.020(2) 0.009(2) 0.023(3) 0.006(2) 0.001(2) 0.0035(19)
C2 0.024(3) 0.014(2) 0.017(3) 0.008(2) 0.002(2) 0.001(2)
C3 0.026(3) 0.009(2) 0.021(3) 0.007(2) 0.001(2) -0.001(2)
C4 0.025(3) 0.010(2) 0.025(3) 0.009(2) 0.002(2) 0.004(2)
C5 0.021(2) 0.016(3) 0.021(3) 0.007(2) 0.006(2) -0.001(2)
C6 0.018(2) 0.017(3) 0.025(3) 0.007(2) -0.001(2) 0.002(2)
C7 0.029(3) 0.014(3) 0.023(3) 0.011(2) 0.002(2) 0.003(2)
N2 0.046(3) 0.017(2) 0.021(2) 0.0127(18) 0.006(2) 0.011(2)
C8 0.042(3) 0.015(3) 0.017(3) 0.012(2) 0.005(2) 0.007(2)
C9 0.036(3) 0.056(4) 0.023(3) 0.013(3) 0.002(2) -0.001(3)
C10 0.034(3) 0.060(4) 0.023(3) 0.016(3) 0.005(3) -0.012(3)
C11 0.039(3) 0.014(3) 0.020(3) 0.010(2) 0.003(2) 0.004(2)
C12 0.082(5) 0.074(5) 0.023(3) 0.019(3) -0.009(3) -0.051(4)
C13 0.101(6) 0.056(5) 0.023(3) 0.021(3) 0.007(4) -0.044(4)
C14 0.046(11) 0.11(2) 0.020(8) 0.018(11) -0.001(7) -0.048(12)
C14' 0.054(10) 0.041(10) 0.033(9) 0.008(7) 0.004(7) 0.012(7)
O1S 0.144(15) 0.082(10) 0.32(2) -0.069(13) 0.014(16) -0.006(9)
C1S 0.144(15) 0.082(10) 0.32(2) -0.069(13) 0.014(16) -0.006(9)
C2S 0.076(9) 0.126(13) 0.107(12) -0.021(10) 0.013(8) 0.007(9)
C3S 0.076(9) 0.126(13) 0.107(12) -0.021(10) 0.013(8) 0.007(9)

loop_
_atom_type_symbol
_atom_type_description
_atom_type_scat_dispersion_real
_atom_type_scat_dispersion_imag
_atom_type_scat_source
C C 0.0033 0.0016 'International Tables Vol C Tables 4.2.6.8 and 6.1.1.4'
H H 0.0000 0.0000 'International Tables Vol C Tables 4.2.6.8 and 6.1.1.4'
N N 0.0061 0.0033 'International Tables Vol C Tables 4.2.6.8 and 6.1.1.4'
O O 0.0106 0.0060 'International Tables Vol C Tables 4.2.6.8 and 6.1.1.4'
Zn Zn 0.2839 1.4301 'International Tables Vol C Tables 4.2.6.8 and 6.1.1.4'

loop_
_geom_angle_atom_site_label_1
_geom_angle_atom_site_label_2
_geom_angle_atom_site_label_3
_geom_angle
_geom_angle_site_symmetry_1
_geom_angle_site_symmetry_3
O1 Zn1 O1 180.0 . 2
O1 Zn1 N1 100.28(13) . 2
O1 Zn1 N1 79.72(13) 2 2
O1 Zn1 N1 79.72(13) . .
O1 Zn1 N1 100.28(13) 2 .
N1 Zn1 N1 180.0 2 .
O1 Zn1 O3 89.09(15) . 2
O1 Zn1 O3 90.91(15) 2 2
N1 Zn1 O3 92.17(13) 2 2
N1 Zn1 O3 87.83(13) . 2
O1 Zn1 O3 90.91(15) . .
O1 Zn1 O3 89.09(15) 2 .
N1 Zn1 O3 87.83(13) 2 .
N1 Zn1 O3 92.17(13) . .
O3 Zn1 O3 180.0 2 .
C6 O1 Zn1 115.9(3) . .
Zn1 O3 H3A 117(5) . .
Zn1 O3 H3B 108(4) . .
H3A O3 H3B 124(6) . .
C5 N1 C1 118.1(4) . .
C5 N1 Zn1 130.1(3) . .
C1 N1 Zn1 111.9(3) . .
N1 C1 C2 122.4(4) . .
N1 C1 C6 116.3(4) . .
C2 C1 C6 121.3(4) . .
C1 C2 C3 119.5(4) . .
C1 C2 H2 120.2 . .
C3 C2 H2 120.2 . .
C2 C3 C4 118.4(4) . .
C2 C3 C7 119.8(4) . .
C4 C3 C7 121.8(4) . .
C5 C4 C3 118.9(4) . .
C5 C4 H4 120.6 . .
C3 C4 H4 120.6 . .
N1 C5 C4 122.7(4) . .
N1 C5 H5 118.6 . .
C4 C5 H5 118.6 . .
O2 C6 O1 125.5(4) . .
O2 C6 C1 118.3(4) . .
O1 C6 C1 116.1(4) . .
O4 C7 O5 126.3(4) . .
O4 C7 C3 116.6(4) . .
O5 C7 C3 117.1(4) . .
C8 N2 H2A 109.5 . .
C8 N2 H2B 109.5 . .
H2A N2 H2B 109.5 . .
C8 N2 H2C 109.5 . .
H2A N2 H2C 109.5 . .
H2B N2 H2C 109.5 . .
C13 C8 C9 121.9(5) . .
C13 C8 N2 119.2(5) . .
C9 C8 N2 118.9(5) . .
C8 C9 C10 117.4(5) . .
C8 C9 C14' 117.3(10) . .
C10 C9 C14' 123.1(10) . .
C8 C9 C14 121.4(9) . .
C10 C9 C14 119.4(9) . .
C14' C9 C14 27.6(10) . .
C11 C10 C9 123.0(5) . .
C11 C10 H10 118.5 . .
C9 C10 H10 118.5 . .
C10 C11 C12 117.3(5) . .
C10 C11 C11 121.7(6) . 2_456
C12 C11 C11 121.1(6) . 2_456
C11 C12 C13 120.3(6) . .
C11 C12 H12 119.8 . .
C13 C12 H12 119.8 . .
C8 C13 C12 120.1(6) . .
C8 C13 H13 120.0 . .
C12 C13 H13 120.0 . .
C9 C14 H14A 109.5 . .
C9 C14 H14B 109.5 . .
C9 C14 H14C 109.5 . .
C9 C14' H14D 109.5 . .
C9 C14' H14E 109.5 . .
H14D C14' H14E 109.5 . .
C9 C14' H14F 109.5 . .
H14D C14' H14F 109.5 . .
H14E C14' H14F 109.5 . .
O1S C1S C2S 109(2) . .
O1S C1S C3S 120(2) . .
C2S C1S C3S 131(3) . .
C1S C2S H2S1 109.5 . .
C1S C2S H2S2 109.5 . .
H2S1 C2S H2S2 109.5 . .
C1S C2S H2S3 109.5 . .
H2S1 C2S H2S3 109.5 . .
H2S2 C2S H2S3 109.5 . .
C1S C3S H3S1 109.5 . .
C1S C3S H3S2 109.5 . .
C1S C3S H3S3 109.5 . .

loop_
_geom_bond_atom_site_label_1
_geom_bond_atom_site_label_2
_geom_bond_distance
_geom_bond_site_symmetry_2
Zn1 O1 2.072(3) .
Zn1 O1 2.072(3) 2
Zn1 N1 2.109(4) 2
Zn1 N1 2.109(4) .
Zn1 O3 2.136(4) 2
Zn1 O3 2.136(4) .
O1 C6 1.275(6) .
O2 C6 1.232(6) .
O3 H3A 0.71(6) .
O3 H3B 0.89(8) .
O4 C7 1.232(6) .
O5 C7 1.252(6) .
N1 C5 1.342(6) .
N1 C1 1.347(6) .
C1 C2 1.380(7) .
C1 C6 1.520(7) .
C2 C3 1.383(7) .
C2 H2 0.9500 .
C3 C4 1.393(7) .
C3 C7 1.520(6) .
C4 C5 1.386(7) .
C4 H4 0.9500 .
C5 H5 0.9500 .
N2 C8 1.468(6) .
N2 H2A 0.9100 .
N2 H2B 0.9100 .
N2 H2C 0.9100 .
C8 C13 1.338(8) .
C8 C9 1.352(8) .
C9 C10 1.398(8) .
C9 C14' 1.516(14) .
C9 C14 1.535(13) .
C10 C11 1.363(8) .
C10 H10 0.9500 .
C11 C12 1.374(8) .
C11 C11 1.490(9) 2_456
C12 C13 1.398(8) .
C12 H12 0.9500 .
C13 H13 0.9500 .
C14 H14A 0.9800 .
C14 H14B 0.9800 .
C14 H14C 0.9800 .
C14' H14D 0.9800 .
C14' H14E 0.9800 .
C14' H14F 0.9800 .
O1S C1S 1.35(3) .
C1S C2S 1.50(2) .
C1S C3S 1.53(2) .
C2S H2S1 0.9800 .
C2S H2S2 0.9800 .
C2S H2S3 0.9800 .
C3S H3S1 0.9800 .
C3S H3S2 0.9800 .
C3S H3S3 0.9800 .

loop_
_geom_torsion_atom_site_label_1
_geom_torsion_atom_site_label_2
_geom_torsion_atom_site_label_3
_geom_torsion_atom_site_label_4
_geom_torsion
_geom_torsion_site_symmetry_1
_geom_torsion_site_symmetry_4
O1 Zn1 O1 C6 172(5) 2 .
N1 Zn1 O1 C6 -178.4(3) 2 .
N1 Zn1 O1 C6 1.6(3) . .
O3 Zn1 O1 C6 89.6(3) 2 .
O3 Zn1 O1 C6 -90.4(3) . .
O1 Zn1 N1 C5 179.4(4) . .
O1 Zn1 N1 C5 -0.6(4) 2 .
N1 Zn1 N1 C5 -134(5) 2 .
O3 Zn1 N1 C5 89.9(4) 2 .
O3 Zn1 N1 C5 -90.1(4) . .
O1 Zn1 N1 C1 0.0(3) . .
O1 Zn1 N1 C1 180.0(3) 2 .
N1 Zn1 N1 C1 46(5) 2 .
O3 Zn1 N1 C1 -89.5(3) 2 .
O3 Zn1 N1 C1 90.5(3) . .
C5 N1 C1 C2 -0.2(7) . .
Zn1 N1 C1 C2 179.3(3) . .
C5 N1 C1 C6 179.2(4) . .
Zn1 N1 C1 C6 -1.3(5) . .
N1 C1 C2 C3 1.0(7) . .
C6 C1 C2 C3 -178.3(4) . .
C1 C2 C3 C4 -1.3(7) . .
C1 C2 C3 C7 177.6(4) . .
C2 C3 C4 C5 0.8(7) . .
C7 C3 C4 C5 -178.1(4) . .
C1 N1 C5 C4 -0.3(7) . .
Zn1 N1 C5 C4 -179.7(3) . .
C3 C4 C5 N1 0.0(7) . .
Zn1 O1 C6 O2 177.7(4) . .
Zn1 O1 C6 C1 -2.8(5) . .
N1 C1 C6 O2 -177.7(4) . .
C2 C1 C6 O2 1.7(7) . .
N1 C1 C6 O1 2.8(6) . .
C2 C1 C6 O1 -177.8(4) . .
C2 C3 C7 O4 -5.1(7) . .
C4 C3 C7 O4 173.8(4) . .
C2 C3 C7 O5 174.4(4) . .
C4 C3 C7 O5 -6.7(7) . .
C13 C8 C9 C10 2.3(10) . .
N2 C8 C9 C10 -179.5(5) . .
C13 C8 C9 C14' 166.2(9) . .
N2 C8 C9 C14' -15.7(11) . .
C13 C8 C9 C14 -162.3(12) . .
N2 C8 C9 C14 15.8(14) . .
C8 C9 C10 C11 -0.9(10) . .
C14' C9 C10 C11 -163.7(9) . .
C14 C9 C10 C11 164.1(12) . .
C9 C10 C11 C12 -0.6(11) . .
C9 C10 C11 C11 179.7(7) . 2_456
C10 C11 C12 C13 0.6(12) . .
C11 C11 C12 C13 -179.6(8) 2_456 .
C9 C8 C13 C12 -2.3(12) . .
N2 C8 C13 C12 179.6(7) . .
C11 C12 C13 C8 0.8(14) . .
